data_4338725
loop_
_publ_author_name
'D\'iaz-Gallifa, Pau'
'Fabelo, Oscar'
'Pas\'an, Jorge'
'Ca\~nadillas-Delgado, Laura'
'Lloret, Francesc'
'Julve, Miguel'
'Ruiz-P\'erez, Catalina'

_publ_section_title
;
 Two-Dimensional 3d-4f Heterometallic Coordination Polymers: Syntheses,
 Crystal Structures, and Magnetic Properties of Six New Co(II)-Ln(III)
 Compounds.
;
_journal_issue 12
_journal_name_full 'Inorganic chemistry'
_journal_page_first 6299
_journal_page_last 6308
_journal_paper_doi 10.1021/ic5008582
_journal_volume 53
_journal_year 2014
_chemical_formula_sum 'C20 H32 Co Eu2 O30'
_chemical_formula_weight 1115.31
_space_group_IT_number 2
_symmetry_cell_setting triclinic
_symmetry_Int_Tables_number 2
_symmetry_space_group_name_Hall '-P 1'
_symmetry_space_group_name_H-M 'P -1'
_atom_sites_solution_hydrogens geom
_atom_sites_solution_primary direct
_atom_sites_solution_secondary difmap
_audit_creation_method SHELXL-97
_cell_angle_alpha 85.451(3)
_cell_angle_beta 88.012(3)
_cell_angle_gamma 63.791(3)
_cell_formula_units_Z 1
_cell_length_a 8.5563(2)
_cell_length_b 8.8685(1)
_cell_length_c 11.7221(2)
_cell_measurement_temperature 293(2)
_cell_volume 795.53(3)
_computing_data_collection 'Collect (Bruker AXS BV, 1997-2004)'
_computing_data_reduction 'EvalCCD (Duisenberg & Schreurs 1990-2000)'
_computing_molecular_graphics 'Ortep-3 for Windows (Farrugia, 1997)'
_computing_publication_material 'WinGX publication routines (Farrugia, 1999)'
_computing_structure_refinement 'SHELXL-97 (Sheldrick, 1997)'
_computing_structure_solution 'SHELXL-97 (Sheldrick, 1997)'
_diffrn_ambient_temperature 293(2)
_diffrn_detector 'CCD plate'
_diffrn_detector_area_resol_mean 9
_diffrn_measured_fraction_theta_full 0.997
_diffrn_measured_fraction_theta_max 0.997
_diffrn_measurement_device '95mm CCD camera on \k-goniostat'
_diffrn_measurement_device_type KappaCCD
_diffrn_measurement_method 'CCD rotation images, thick slices'
_diffrn_radiation_monochromator 'horizonally mounted graphite crystal'
_diffrn_radiation_probe x-ray
_diffrn_radiation_source 'fine-focus sealed tube'
_diffrn_radiation_type MoK\a
_diffrn_radiation_wavelength 0.71073
_diffrn_reflns_av_R_equivalents 0.0362
_diffrn_reflns_av_sigmaI/netI 0.0401
_diffrn_reflns_limit_h_max 11
_diffrn_reflns_limit_h_min -11
_diffrn_reflns_limit_k_max 11
_diffrn_reflns_limit_k_min -11
_diffrn_reflns_limit_l_max 15
_diffrn_reflns_limit_l_min -15
_diffrn_reflns_number 13412
_diffrn_reflns_theta_full 27.50
_diffrn_reflns_theta_max 27.50
_diffrn_reflns_theta_min 4.18
_diffrn_source 'Enraf Nonius FR590'
_exptl_absorpt_coefficient_mu 4.530
_exptl_absorpt_correction_T_max 0.8396
_exptl_absorpt_correction_T_min 0.8396
_exptl_absorpt_correction_type sphere
_exptl_crystal_colour light-pink
_exptl_crystal_density_diffrn 2.328
_exptl_crystal_density_method 'not measured'
_exptl_crystal_description prism
_exptl_crystal_F_000 545
_exptl_crystal_size_max 0.04
_exptl_crystal_size_mid 0.04
_exptl_crystal_size_min 0.04
_refine_diff_density_max 0.877
_refine_diff_density_min -0.695
_refine_diff_density_rms 0.146
_refine_ls_extinction_method none
_refine_ls_goodness_of_fit_ref 1.058
_refine_ls_hydrogen_treatment constr
_refine_ls_matrix_type full
_refine_ls_number_parameters 241
_refine_ls_number_reflns 3640
_refine_ls_number_restraints 0
_refine_ls_restrained_S_all 1.058
_refine_ls_R_factor_all 0.0360
_refine_ls_R_factor_gt 0.0281
_refine_ls_shift/su_max 0.001
_refine_ls_shift/su_mean 0.000
_refine_ls_structure_factor_coef Fsqd
_refine_ls_weighting_details 'calc w=1/[\s^2^(Fo^2^)+(0.0281P)^2^+1.6157P] where P=(Fo^2^+2Fc^2^)/3'
_refine_ls_weighting_scheme calc
_refine_ls_wR_factor_gt 0.0621
_refine_ls_wR_factor_ref 0.0643
_reflns_number_gt 3230
_reflns_number_total 3640
_reflns_threshold_expression >2sigma(I)
_cod_data_source_file ic5008582_si_004.cif
_cod_data_source_block Compound-3
_cod_depositor_comments 'Adding full bibliography for 4338723--4338728.cif.'
_cod_database_code 4338725

loop_
_symmetry_equiv_pos_as_xyz
'x, y, z'
'-x, -y, -z'

loop_
_atom_site_label
_atom_site_type_symbol
_atom_site_fract_x
_atom_site_fract_y
_atom_site_fract_z
_atom_site_U_iso_or_equiv
_atom_site_adp_type
_atom_site_occupancy
_atom_site_symmetry_multiplicity
_atom_site_calc_flag
_atom_site_refinement_flags
Eu1 Eu 0.60260(2) 0.63791(2) 0.916910(18) 0.01114(7) Uani 1 1 d .
Co1 Co 0.5000 0.5000 0.5000 0.01278(16) Uani 1 2 d S
C1 C -0.0670(5) 0.9432(5) 0.8849(4) 0.0138(8) Uani 1 1 d .
H1 H -0.1169 0.9291 0.9542 0.017 Uiso 1 1 calc R
C2 C 0.0918(5) 0.8159(5) 0.8519(3) 0.0117(8) Uani 1 1 d .
C3 C 0.1649(5) 0.8350(5) 0.7477(3) 0.0130(8) Uani 1 1 d .
C4 C 0.0765(5) 0.9811(5) 0.6769(4) 0.0175(9) Uani 1 1 d .
H2 H 0.1239 0.9933 0.6061 0.021 Uiso 1 1 calc R
C5 C -0.0801(5) 1.1080(5) 0.7098(4) 0.0154(8) Uani 1 1 d .
C6 C -0.1516(5) 1.0906(5) 0.8158(3) 0.0121(8) Uani 1 1 d .
C7 C 0.1829(5) 0.6631(5) 0.9310(3) 0.0126(8) Uani 1 1 d .
C8 C 0.3353(5) 0.7062(5) 0.7035(3) 0.0134(8) Uani 1 1 d .
C9 C -0.1713(5) 1.2615(5) 0.6283(4) 0.0189(9) Uani 1 1 d .
C10 C -0.3069(5) 1.2351(5) 0.8639(3) 0.0125(8) Uani 1 1 d .
O1 O 0.3488(3) 0.5777(3) 0.9214(2) 0.0138(6) Uani 1 1 d .
O2 O 0.1023(4) 0.6180(4) 1.0050(3) 0.0195(6) Uani 1 1 d .
O1W O 0.5311(5) 0.9318(4) 0.8602(3) 0.0306(8) Uani 1 1 d .
O3 O 0.4709(4) 0.7186(4) 0.7293(2) 0.0173(6) Uani 1 1 d .
O2W O 0.8397(5) 0.6288(5) 0.7948(3) 0.0406(9) Uani 1 1 d .
O4 O 0.3294(4) 0.6037(4) 0.6384(3) 0.0200(7) Uani 1 1 d .
O3W O 0.7581(4) 0.7254(4) 1.0474(3) 0.0210(7) Uani 1 1 d .
O5 O -0.0879(4) 1.3424(4) 0.5938(3) 0.0319(8) Uani 1 1 d .
O4W O 0.3508(4) 0.3686(4) 0.4748(3) 0.0221(7) Uani 1 1 d .
O6 O -0.3216(4) 1.2906(4) 0.5977(3) 0.0201(7) Uani 1 1 d .
O5W O 0.1642(8) 0.3813(9) 0.7212(4) 0.0854(18) Uani 1 1 d .
O7 O -0.3252(4) 1.3798(3) 0.8318(2) 0.0164(6) Uani 1 1 d .
O6W O 0.5480(12) 0.0397(10) 0.6268(6) 0.128(3) Uani 1 1 d .
O8 O -0.4000(4) 1.1999(4) 0.9375(3) 0.0186(6) Uani 1 1 d .
O7W O 0.8698(12) 0.7905(11) 0.6030(7) 0.141(3) Uani 1 1 d .

loop_
_atom_site_aniso_label
_atom_site_aniso_U_11
_atom_site_aniso_U_22
_atom_site_aniso_U_33
_atom_site_aniso_U_23
_atom_site_aniso_U_13
_atom_site_aniso_U_12
Eu1 0.01053(10) 0.00935(10) 0.01165(11) -0.00007(7) 0.00040(7) -0.00280(7)
Co1 0.0115(4) 0.0109(4) 0.0108(4) 0.0000(3) -0.0001(3) -0.0004(3)
C1 0.0137(19) 0.016(2) 0.012(2) -0.0005(15) -0.0007(16) -0.0069(16)
C2 0.0120(18) 0.0105(18) 0.0106(19) 0.0015(15) -0.0045(15) -0.0032(15)
C3 0.0099(18) 0.0122(19) 0.012(2) -0.0011(15) -0.0027(15) -0.0007(15)
C4 0.015(2) 0.019(2) 0.011(2) 0.0050(16) 0.0011(16) -0.0029(17)
C5 0.0133(19) 0.0137(19) 0.015(2) 0.0015(16) -0.0039(16) -0.0021(16)
C6 0.0087(18) 0.0096(18) 0.015(2) -0.0006(15) -0.0012(15) -0.0013(15)
C7 0.0130(19) 0.0098(18) 0.014(2) -0.0021(15) -0.0034(16) -0.0038(15)
C8 0.0124(19) 0.0139(19) 0.0085(19) 0.0028(15) -0.0006(15) -0.0015(16)
C9 0.015(2) 0.016(2) 0.016(2) 0.0026(17) -0.0002(17) 0.0027(17)
C10 0.0112(18) 0.0133(19) 0.0100(19) -0.0027(15) -0.0032(15) -0.0023(16)
O1 0.0095(13) 0.0109(13) 0.0155(15) 0.0000(11) 0.0004(11) 0.0004(11)
O2 0.0137(14) 0.0216(15) 0.0208(16) 0.0058(12) -0.0013(12) -0.0068(12)
O1W 0.045(2) 0.0178(16) 0.0292(19) 0.0034(14) -0.0042(16) -0.0147(15)
O3 0.0142(14) 0.0203(15) 0.0147(15) 0.0000(12) -0.0002(12) -0.0052(12)
O2W 0.031(2) 0.065(3) 0.033(2) -0.0074(19) 0.0100(17) -0.0282(19)
O4 0.0181(15) 0.0238(16) 0.0162(16) -0.0096(13) 0.0027(12) -0.0063(13)
O3W 0.0164(15) 0.0230(16) 0.0240(17) -0.0039(13) -0.0003(13) -0.0087(13)
O5 0.0181(16) 0.0298(19) 0.042(2) 0.0169(16) -0.0043(15) -0.0080(14)
O4W 0.0224(16) 0.0204(15) 0.0241(17) 0.0005(13) -0.0018(13) -0.0101(13)
O6 0.0163(15) 0.0170(15) 0.0194(16) 0.0048(12) -0.0059(12) -0.0009(12)
O5W 0.103(4) 0.154(6) 0.038(3) 0.007(3) 0.002(3) -0.094(4)
O7 0.0173(14) 0.0107(14) 0.0172(15) -0.0019(11) 0.0024(12) -0.0024(11)
O6W 0.208(8) 0.142(6) 0.087(5) 0.042(4) -0.032(5) -0.132(6)
O8 0.0151(14) 0.0160(14) 0.0214(16) -0.0041(12) 0.0081(12) -0.0038(12)
O7W 0.205(9) 0.174(8) 0.098(6) -0.015(5) 0.023(6) -0.133(7)

loop_
_atom_type_symbol
_atom_type_description
_atom_type_scat_dispersion_real
_atom_type_scat_dispersion_imag
_atom_type_scat_source
C C 0.0033 0.0016 'International Tables Vol C Tables 4.2.6.8 and 6.1.1.4'
H H 0.0000 0.0000 'International Tables Vol C Tables 4.2.6.8 and 6.1.1.4'
Co Co 0.3494 0.9721 'International Tables Vol C Tables 4.2.6.8 and 6.1.1.4'
Eu Eu -0.1578 3.6682 'International Tables Vol C Tables 4.2.6.8 and 6.1.1.4'
O O 0.0106 0.0060 'International Tables Vol C Tables 4.2.6.8 and 6.1.1.4'

loop_
_geom_angle_atom_site_label_1
_geom_angle_atom_site_label_2
_geom_angle_atom_site_label_3
_geom_angle
_geom_angle_site_symmetry_1
_geom_angle_site_symmetry_3
O7 Eu1 O3 74.61(10) 1_645 .
O7 Eu1 O2W 80.43(12) 1_645 .
O3 Eu1 O2W 76.92(11) . .
O7 Eu1 O3W 132.97(10) 1_645 .
O3 Eu1 O3W 139.57(10) . .
O2W Eu1 O3W 79.88(12) . .
O7 Eu1 O1W 139.57(11) 1_645 .
O3 Eu1 O1W 69.04(11) . .
O2W Eu1 O1W 74.76(13) . .
O3W Eu1 O1W 73.17(11) . .
O7 Eu1 O8 136.80(10) 1_645 2_577
O3 Eu1 O8 111.08(10) . 2_577
O2W Eu1 O8 142.65(12) . 2_577
O3W Eu1 O8 71.04(10) . 2_577
O1W Eu1 O8 74.73(11) . 2_577
O7 Eu1 O1 70.13(9) 1_645 .
O3 Eu1 O1 72.41(9) . .
O2W Eu1 O1 141.90(11) . .
O3W Eu1 O1 138.12(10) . .
O1W Eu1 O1 113.28(10) . .
O8 Eu1 O1 71.33(9) 2_577 .
O7 Eu1 O1 74.03(9) 1_645 2_667
O3 Eu1 O1 139.76(10) . 2_667
O2W Eu1 O1 121.29(11) . 2_667
O3W Eu1 O1 80.67(10) . 2_667
O1W Eu1 O1 146.39(10) . 2_667
O8 Eu1 O1 77.08(9) 2_577 2_667
O1 Eu1 O1 73.63(10) . 2_667
O7 Eu1 O2 65.75(10) 1_645 2_667
O3 Eu1 O2 132.24(9) . 2_667
O2W Eu1 O2 71.37(12) . 2_667
O3W Eu1 O2 67.56(10) . 2_667
O1W Eu1 O2 131.49(11) . 2_667
O8 Eu1 O2 115.88(10) 2_577 2_667
O1 Eu1 O2 114.87(9) . 2_667
O1 Eu1 O2 50.00(9) 2_667 2_667
O7 Eu1 C7 67.19(10) 1_645 2_667
O3 Eu1 C7 141.80(10) . 2_667
O2W Eu1 C7 95.97(13) . 2_667
O3W Eu1 C7 72.95(10) . 2_667
O1W Eu1 C7 145.95(11) . 2_667
O8 Eu1 C7 97.33(10) 2_577 2_667
O1 Eu1 C7 94.38(10) . 2_667
O1 Eu1 C7 25.34(10) 2_667 2_667
O2 Eu1 C7 24.67(10) 2_667 2_667
O7 Eu1 Eu1 67.43(7) 1_645 2_667
O3 Eu1 Eu1 107.04(7) . 2_667
O2W Eu1 Eu1 144.54(10) . 2_667
O3W Eu1 Eu1 111.07(7) . 2_667
O1W Eu1 Eu1 140.27(8) . 2_667
O8 Eu1 Eu1 70.18(7) 2_577 2_667
O1 Eu1 Eu1 37.14(6) . 2_667
O1 Eu1 Eu1 36.49(6) 2_667 2_667
O2 Eu1 Eu1 81.73(6) 2_667 2_667
C7 Eu1 Eu1 58.58(8) 2_667 2_667
O6 Co1 O6 180.0 1_645 2_576
O6 Co1 O4W 89.88(12) 1_645 .
O6 Co1 O4W 90.12(12) 2_576 .
O6 Co1 O4W 90.12(12) 1_645 2_666
O6 Co1 O4W 89.88(12) 2_576 2_666
O4W Co1 O4W 180.00(10) . 2_666
O6 Co1 O4 95.02(12) 1_645 .
O6 Co1 O4 84.98(12) 2_576 .
O4W Co1 O4 85.96(12) . .
O4W Co1 O4 94.04(12) 2_666 .
O6 Co1 O4 84.98(12) 1_645 2_666
O6 Co1 O4 95.02(12) 2_576 2_666
O4W Co1 O4 94.04(12) . 2_666
O4W Co1 O4 85.96(12) 2_666 2_666
O4 Co1 O4 180.0 . 2_666
C6 C1 C2 121.0(4) . .
C3 C2 C1 119.7(3) . .
C3 C2 C7 120.9(3) . .
C1 C2 C7 119.4(4) . .
C2 C3 C4 119.1(3) . .
C2 C3 C8 124.3(3) . .
C4 C3 C8 116.6(4) . .
C5 C4 C3 121.3(4) . .
C4 C5 C6 119.7(4) . .
C4 C5 C9 118.8(4) . .
C6 C5 C9 121.6(3) . .
C1 C6 C5 119.2(3) . .
C1 C6 C10 118.5(4) . .
C5 C6 C10 121.8(3) . .
O2 C7 O1 120.0(4) . .
O2 C7 C2 121.4(3) . .
O1 C7 C2 118.6(4) . .
O2 C7 Eu1 64.1(2) . 2_667
O1 C7 Eu1 56.00(19) . 2_667
C2 C7 Eu1 174.2(3) . 2_667
O4 C8 O3 125.5(4) . .
O4 C8 C3 117.4(4) . .
O3 C8 C3 116.8(4) . .
O5 C9 O6 126.3(4) . .
O5 C9 C5 117.6(4) . .
O6 C9 C5 116.0(4) . .
O7 C10 O8 125.8(3) . .
O7 C10 C6 116.1(3) . .
O8 C10 C6 117.9(3) . .
C7 O1 Eu1 136.3(2) . .
C7 O1 Eu1 98.7(2) . 2_667
Eu1 O1 Eu1 106.37(10) . 2_667
C7 O2 Eu1 91.3(2) . 2_667
C8 O3 Eu1 123.6(3) . .
C8 O4 Co1 126.4(3) . .
C9 O6 Co1 128.1(3) . 1_465
C10 O7 Eu1 137.2(3) . 1_465
C10 O8 Eu1 132.6(2) . 2_577

loop_
_geom_bond_atom_site_label_1
_geom_bond_atom_site_label_2
_geom_bond_distance
_geom_bond_site_symmetry_2
Eu1 O7 2.384(3) 1_645
Eu1 O3 2.414(3) .
Eu1 O2W 2.417(3) .
Eu1 O3W 2.440(3) .
Eu1 O1W 2.440(3) .
Eu1 O8 2.443(3) 2_577
Eu1 O1 2.453(3) .
Eu1 O1 2.490(3) 2_667
Eu1 O2 2.671(3) 2_667
Eu1 C7 2.970(4) 2_667
Eu1 Eu1 3.9574(4) 2_667
Co1 O6 2.090(3) 1_645
Co1 O6 2.090(3) 2_576
Co1 O4W 2.114(3) .
Co1 O4W 2.114(3) 2_666
Co1 O4 2.120(3) .
Co1 O4 2.120(3) 2_666
C1 C6 1.388(5) .
C1 C2 1.396(5) .
C2 C3 1.386(6) .
C2 C7 1.490(5) .
C3 C4 1.396(5) .
C3 C8 1.506(5) .
C4 C5 1.383(5) .
C5 C6 1.393(6) .
C5 C9 1.511(6) .
C6 C10 1.511(5) .
C7 O2 1.240(5) .
C7 O1 1.286(5) .
C7 Eu1 2.970(4) 2_667
C8 O4 1.250(5) .
C8 O3 1.262(5) .
C9 O5 1.254(5) .
C9 O6 1.254(5) .
C10 O7 1.250(5) .
C10 O8 1.267(5) .
O1 Eu1 2.490(3) 2_667
O2 Eu1 2.671(3) 2_667
O6 Co1 2.090(3) 1_465
O7 Eu1 2.384(3) 1_465
O8 Eu1 2.443(3) 2_577
